data_4120163
loop_
_publ_author_name
'Johnathon D. Dooley'
'Suresh Reddy Chidipudi'
'Hon Wai Lam'

_publ_section_title
;
 Catalyst-Controlled Divergent C-H Functionalization of Unsymmetrical
 2-Aryl Cyclic 1,3-Dicarbonyl Compounds with Alkynes and Alkenes
;
_journal_name_full 'Journal of the American Chemical Society'
_journal_page_first 10829
_journal_page_last 10836
_journal_paper_doi 10.1021/ja404867k
_journal_volume 135
_journal_year 2013
_chemical_formula_moiety 'C24 H19 N O4 S'
_chemical_formula_sum 'C24 H19 N O4 S'
_chemical_formula_weight 417.46
_chemical_name_systematic
;
 ?
;
_space_group_crystal_system monoclinic
_space_group_IT_number 14
_space_group_name_Hall '-P 2yn'
_space_group_name_H-M_alt 'P 1 21/n 1'
_symmetry_space_group_name_Hall '-P 2yn'
_symmetry_space_group_name_H-M 'P 1 21/n 1'
_atom_sites_solution_hydrogens geom
_atom_sites_solution_primary direct
_atom_sites_solution_secondary difmap
_audit_creation_method SHELXL-2012
_cell_angle_alpha 90
_cell_angle_beta 93.035(3)
_cell_angle_gamma 90
_cell_formula_units_Z 4
_cell_length_a 11.0793(3)
_cell_length_b 8.2902(2)
_cell_length_c 21.2285(6)
_cell_measurement_reflns_used 3267
_cell_measurement_temperature 170(2)
_cell_measurement_theta_max 20.7668
_cell_measurement_theta_min 3.0643
_cell_volume 1947.09(9)
_computing_cell_refinement 'CrysAlisPro (Agilent Technologies, 2011)'
_computing_data_collection 'CrysAlisPro (Agilent Technologies, 2011)'
_computing_data_reduction 'CrysAlisPro (Agilent Technologies, 2011)'
_computing_molecular_graphics 'ORTEP3 for Windows (Farrugia, 1997)'
_computing_publication_material 'SHELXTL (Sheldrick, 2008) and local programs'
_computing_structure_refinement 'SHELXTL (Sheldrick, 2008)'
_computing_structure_solution 'SHELXTL (Sheldrick, 2008)'
_diffrn_ambient_temperature 170(2)
_diffrn_detector_area_resol_mean 16.1042
_diffrn_measured_fraction_theta_full 0.578
_diffrn_measured_fraction_theta_max 0.998
_diffrn_measurement_device_type 'Agilent Technologies XCalibur'
_diffrn_measurement_method '\w scans'
_diffrn_radiation_type MoK\a
_diffrn_radiation_wavelength 0.71073
_diffrn_reflns_av_R_equivalents 0.0703
_diffrn_reflns_av_unetI/netI 0.0404
_diffrn_reflns_Laue_measured_fraction_full 0.578
_diffrn_reflns_Laue_measured_fraction_max 0.998
_diffrn_reflns_limit_h_max 11
_diffrn_reflns_limit_h_min -11
_diffrn_reflns_limit_k_max 8
_diffrn_reflns_limit_k_min -8
_diffrn_reflns_limit_l_max 21
_diffrn_reflns_limit_l_min -21
_diffrn_reflns_number 16400
_diffrn_reflns_point_group_measured_fraction_full 0.578
_diffrn_reflns_point_group_measured_fraction_max 0.998
_diffrn_reflns_theta_full 25.242
_diffrn_reflns_theta_max 20.811
_diffrn_reflns_theta_min 3.070
_exptl_absorpt_coefficient_mu 0.199
_exptl_absorpt_correction_T_max 1.00000
_exptl_absorpt_correction_T_min 0.93018
_exptl_absorpt_correction_type multi-scan
_exptl_absorpt_process_details
;
CrysAlisPro, Agilent Technologies,
Version 1.171.35.19 (release 27-10-2011 CrysAlis171 .NET)
(compiled Oct 27 2011,15:02:11)
empirical absorption correction using spherical harmonics,
 implemented in SCALE3 ABSPACK scaling algorithm.
;
_exptl_crystal_colour 'pale yellow'
_exptl_crystal_density_diffrn 1.424
_exptl_crystal_description block
_exptl_crystal_F_000 872
_exptl_crystal_size_max 0.245
_exptl_crystal_size_mid 0.147
_exptl_crystal_size_min 0.120
_refine_diff_density_max 0.154
_refine_diff_density_min -0.208
_refine_diff_density_rms 0.038
_refine_ls_extinction_method none
_refine_ls_goodness_of_fit_ref 1.063
_refine_ls_hydrogen_treatment constr
_refine_ls_matrix_type full
_refine_ls_number_parameters 272
_refine_ls_number_reflns 2029
_refine_ls_number_restraints 0
_refine_ls_restrained_S_all 1.063
_refine_ls_R_factor_all 0.0558
_refine_ls_R_factor_gt 0.0412
_refine_ls_shift/su_max 0.000
_refine_ls_shift/su_mean 0.000
_refine_ls_structure_factor_coef Fsqd
_refine_ls_weighting_details
;
 w=1/[\s^2^(Fo^2^)+(0.0254P)^2^+1.5127P]
 where P=(Fo^2^+2Fc^2^)/3
;
_refine_ls_weighting_scheme calc
_refine_ls_wR_factor_gt 0.0790
_refine_ls_wR_factor_ref 0.0846
_reflns_Friedel_coverage 0.000
_reflns_number_gt 1673
_reflns_number_total 2029
_reflns_threshold_expression 'I > 2\s(I)'
_cod_data_source_file ja404867k_si_008.cif
_cod_data_source_block hl2032
_cod_original_cell_volume 1947.11(10)
_cod_database_code 4120163
_shelx_space_group_comment
;
The symmetry employed for this shelxl refinement is uniquely defined
by the following loop, which should always be used as a source of
symmetry information in preference to the above space-group names.
They are only intended as comments.
;
_shelx_estimated_absorpt_t_min 0.953
_shelx_estimated_absorpt_t_max 0.976
_shelxl_version_number 2012-6

loop_
_space_group_symop_operation_xyz
'x, y, z'
'-x+1/2, y+1/2, -z+1/2'
'-x, -y, -z'
'x-1/2, -y-1/2, z-1/2'

loop_
_atom_site_label
_atom_site_type_symbol
_atom_site_fract_x
_atom_site_fract_y
_atom_site_fract_z
_atom_site_U_iso_or_equiv
_atom_site_adp_type
_atom_site_occupancy
_atom_site_site_symmetry_multiplicity
_atom_site_calc_flag
_atom_site_refinement_flags_posn
_atom_site_refinement_flags_adp
S1 S 0.93528(8) 0.15747(11) 0.91275(4) 0.0357(3) Uani 1 1 d . .
O1 O 0.2528(2) 0.4665(3) 0.96076(10) 0.0347(6) Uani 1 1 d . .
O2 O 0.64399(18) 0.2418(3) 0.92777(9) 0.0308(6) Uani 1 1 d . .
O3 O 1.05893(19) 0.1456(3) 0.93739(11) 0.0490(7) Uani 1 1 d . .
O4 O 0.8828(2) 0.0239(3) 0.87810(11) 0.0481(7) Uani 1 1 d . .
N1 N 0.3484(2) 0.3079(3) 1.03496(12) 0.0275(7) Uani 1 1 d . .
C1 C 0.3416(3) 0.3813(4) 0.97511(15) 0.0290(9) Uani 1 1 d . .
C2 C 0.4389(3) 0.3554(4) 0.93151(14) 0.0243(8) Uani 1 1 d . .
C3 C 0.5383(3) 0.2790(4) 0.95627(15) 0.0251(8) Uani 1 1 d . .
C4 C 0.5443(3) 0.2143(4) 1.01784(14) 0.0240(8) Uani 1 1 d . .
C5 C 0.4501(3) 0.2224(4) 1.05772(14) 0.0250(8) Uani 1 1 d . .
C6 C 0.4660(3) 0.1409(4) 1.11482(15) 0.0316(9) Uani 1 1 d . .
H6 H 0.4050 0.1440 1.1447 0.038 Uiso 1 1 calc R U
C7 C 0.5720(3) 0.0550(4) 1.12765(16) 0.0337(9) Uani 1 1 d . .
H7 H 0.5819 0.0002 1.1669 0.040 Uiso 1 1 calc R U
C8 C 0.6651(3) 0.0448(4) 1.08570(15) 0.0316(9) Uani 1 1 d . .
H8 H 0.7363 -0.0161 1.0955 0.038 Uiso 1 1 calc R U
C9 C 0.6488(3) 0.1268(4) 1.02982(15) 0.0271(8) Uani 1 1 d . .
C10 C 0.7178(3) 0.1353(4) 0.97049(14) 0.0296(9) Uani 1 1 d . .
H10 H 0.7194 0.0252 0.9514 0.035 Uiso 1 1 calc R U
C11 C 0.2412(3) 0.3253(4) 1.07203(15) 0.0344(9) Uani 1 1 d . .
H11A H 0.2360 0.4366 1.0873 0.052 Uiso 1 1 calc R U
H11B H 0.2473 0.2514 1.1081 0.052 Uiso 1 1 calc R U
H11C H 0.1687 0.2997 1.0455 0.052 Uiso 1 1 calc R U
C12 C 0.4193(3) 0.3995(4) 0.86456(14) 0.0263(8) Uani 1 1 d . .
C13 C 0.5104(3) 0.4676(4) 0.83090(16) 0.0344(9) Uani 1 1 d . .
H13 H 0.5866 0.4901 0.8517 0.041 Uiso 1 1 calc R U
C14 C 0.4919(3) 0.5033(4) 0.76724(17) 0.0422(10) Uani 1 1 d . .
H14 H 0.5550 0.5513 0.7451 0.051 Uiso 1 1 calc R U
C15 C 0.3833(4) 0.4697(5) 0.73597(18) 0.0500(11) Uani 1 1 d . .
H15 H 0.3705 0.4957 0.6925 0.060 Uiso 1 1 calc R U
C16 C 0.2930(3) 0.3981(5) 0.76828(17) 0.0497(11) Uani 1 1 d . .
H16 H 0.2185 0.3709 0.7467 0.060 Uiso 1 1 calc R U
C17 C 0.3101(3) 0.3655(4) 0.83188(17) 0.0409(10) Uani 1 1 d . .
H17 H 0.2461 0.3190 0.8538 0.049 Uiso 1 1 calc R U
C18 C 0.8462(3) 0.1962(4) 0.97900(14) 0.0316(9) Uani 1 1 d . .
H18A H 0.8855 0.1446 1.0168 0.038 Uiso 1 1 calc R U
H18B H 0.8445 0.3140 0.9867 0.038 Uiso 1 1 calc R U
C19 C 0.9248(3) 0.3281(4) 0.86350(15) 0.0293(8) Uani 1 1 d . .
C20 C 1.0087(3) 0.4513(4) 0.87221(17) 0.0377(9) Uani 1 1 d . .
H20 H 1.0683 0.4468 0.9060 0.045 Uiso 1 1 calc R U
C21 C 1.0045(3) 0.5810(5) 0.8310(2) 0.0498(11) Uani 1 1 d . .
H21 H 1.0611 0.6665 0.8367 0.060 Uiso 1 1 calc R U
C22 C 0.9187(4) 0.5863(5) 0.78192(19) 0.0494(11) Uani 1 1 d . .
H22 H 0.9175 0.6746 0.7534 0.059 Uiso 1 1 calc R U
C23 C 0.8342(3) 0.4645(5) 0.77354(17) 0.0440(10) Uani 1 1 d . .
H23 H 0.7745 0.4696 0.7398 0.053 Uiso 1 1 calc R U
C24 C 0.8375(3) 0.3348(4) 0.81496(16) 0.0357(9) Uani 1 1 d . .
H24 H 0.7796 0.2507 0.8098 0.043 Uiso 1 1 calc R U

loop_
_atom_site_aniso_label
_atom_site_aniso_U_11
_atom_site_aniso_U_22
_atom_site_aniso_U_33
_atom_site_aniso_U_23
_atom_site_aniso_U_13
_atom_site_aniso_U_12
S1 0.0302(6) 0.0325(6) 0.0454(6) 0.0027(5) 0.0122(5) 0.0073(5)
O1 0.0244(14) 0.0347(14) 0.0451(15) -0.0011(12) 0.0035(12) 0.0064(12)
O2 0.0230(14) 0.0388(14) 0.0305(13) 0.0033(11) 0.0015(11) 0.0044(11)
O3 0.0233(15) 0.0543(17) 0.0699(18) 0.0225(14) 0.0073(13) 0.0124(12)
O4 0.0629(18) 0.0305(15) 0.0532(16) -0.0084(13) 0.0242(14) -0.0037(13)
N1 0.0221(17) 0.0308(17) 0.0303(17) -0.0006(14) 0.0070(14) 0.0006(14)
C1 0.023(2) 0.026(2) 0.038(2) -0.0072(18) -0.0008(19) -0.0028(18)
C2 0.022(2) 0.0220(19) 0.029(2) -0.0011(16) 0.0042(17) -0.0002(16)
C3 0.017(2) 0.025(2) 0.034(2) -0.0053(17) 0.0068(17) -0.0016(16)
C4 0.023(2) 0.026(2) 0.023(2) 0.0005(16) 0.0029(17) -0.0009(16)
C5 0.023(2) 0.025(2) 0.027(2) -0.0030(17) 0.0024(18) -0.0036(16)
C6 0.029(2) 0.033(2) 0.034(2) -0.0022(18) 0.0080(17) -0.0051(18)
C7 0.039(2) 0.036(2) 0.027(2) 0.0048(17) 0.0007(19) -0.0053(19)
C8 0.027(2) 0.032(2) 0.035(2) 0.0030(18) -0.0022(19) -0.0001(17)
C9 0.024(2) 0.029(2) 0.029(2) 0.0025(17) -0.0006(17) -0.0018(17)
C10 0.028(2) 0.029(2) 0.032(2) 0.0030(17) 0.0005(17) 0.0038(17)
C11 0.025(2) 0.038(2) 0.041(2) -0.0025(18) 0.0107(18) 0.0009(17)
C12 0.023(2) 0.025(2) 0.031(2) 0.0013(16) 0.0061(19) 0.0057(16)
C13 0.033(2) 0.034(2) 0.036(2) -0.0018(18) 0.0012(19) -0.0011(18)
C14 0.043(3) 0.045(2) 0.039(3) 0.0076(19) 0.009(2) -0.001(2)
C15 0.053(3) 0.061(3) 0.036(2) 0.011(2) 0.000(2) 0.015(2)
C16 0.039(3) 0.069(3) 0.040(3) 0.005(2) -0.010(2) 0.005(2)
C17 0.030(2) 0.054(3) 0.040(2) 0.007(2) 0.0032(19) 0.0035(19)
C18 0.028(2) 0.034(2) 0.033(2) 0.0027(16) 0.0015(17) 0.0021(17)
C19 0.021(2) 0.032(2) 0.036(2) -0.0024(17) 0.0062(18) 0.0038(18)
C20 0.024(2) 0.042(2) 0.048(2) 0.006(2) 0.0054(18) 0.0042(19)
C21 0.036(3) 0.043(3) 0.071(3) 0.014(2) 0.009(2) -0.002(2)
C22 0.043(3) 0.052(3) 0.055(3) 0.018(2) 0.018(2) 0.010(2)
C23 0.039(2) 0.057(3) 0.037(2) -0.001(2) 0.0050(19) 0.014(2)
C24 0.033(2) 0.034(2) 0.040(2) -0.006(2) 0.0097(19) 0.0000(18)

loop_
_atom_type_symbol
_atom_type_description
_atom_type_scat_dispersion_real
_atom_type_scat_dispersion_imag
_atom_type_scat_source
C C 0.0033 0.0016 'International Tables Vol C Tables 4.2.6.8 and 6.1.1.4'
H H 0.0000 0.0000 'International Tables Vol C Tables 4.2.6.8 and 6.1.1.4'
N N 0.0061 0.0033 'International Tables Vol C Tables 4.2.6.8 and 6.1.1.4'
O O 0.0106 0.0060 'International Tables Vol C Tables 4.2.6.8 and 6.1.1.4'
S S 0.1246 0.1234 'International Tables Vol C Tables 4.2.6.8 and 6.1.1.4'

loop_
_geom_angle_atom_site_label_1
_geom_angle_atom_site_label_2
_geom_angle_atom_site_label_3
_geom_angle
O3 S1 O4 118.94(15)
O3 S1 C18 106.24(15)
O3 S1 C19 107.56(15)
O4 S1 C18 108.44(14)
O4 S1 C19 107.66(15)
C18 S1 C19 107.52(15)
C3 O2 C10 108.6(2)
C1 N1 C5 122.4(3)
C1 N1 C11 115.9(3)
C5 N1 C11 121.7(3)
O1 C1 N1 118.2(3)
O1 C1 C2 121.9(3)
N1 C1 C2 119.9(3)
C1 C2 C3 115.6(3)
C1 C2 C12 119.7(3)
C3 C2 C12 124.5(3)
O2 C3 C2 128.8(3)
O2 C3 C4 108.8(3)
C2 C3 C4 122.3(3)
C3 C4 C5 123.4(3)
C3 C4 C9 111.6(3)
C5 C4 C9 124.6(3)
N1 C5 C4 115.8(3)
N1 C5 C6 127.7(3)
C4 C5 C6 116.5(3)
C5 C6 H6 120.4
C5 C6 C7 119.1(3)
H6 C6 C7 120.4
C6 C7 H7 118.3
C6 C7 C8 123.4(3)
H7 C7 C8 118.3
C7 C8 H8 121.5
C7 C8 C9 116.9(3)
H8 C8 C9 121.5
C4 C9 C8 119.4(3)
C4 C9 C10 106.2(3)
C8 C9 C10 134.1(3)
O2 C10 C9 104.6(2)
O2 C10 H10 108.5
O2 C10 C18 111.1(2)
C9 C10 H10 108.5
C9 C10 C18 115.5(3)
H10 C10 C18 108.5
N1 C11 H11A 109.5
N1 C11 H11B 109.5
N1 C11 H11C 109.5
H11A C11 H11B 109.5
H11A C11 H11C 109.5
H11B C11 H11C 109.5
C2 C12 C13 121.6(3)
C2 C12 C17 120.7(3)
C13 C12 C17 117.6(3)
C12 C13 H13 119.5
C12 C13 C14 120.9(3)
H13 C13 C14 119.5
C13 C14 H14 119.7
C13 C14 C15 120.6(3)
H14 C14 C15 119.7
C14 C15 H15 120.4
C14 C15 C16 119.2(3)
H15 C15 C16 120.4
C15 C16 H16 119.8
C15 C16 C17 120.4(4)
H16 C16 C17 119.8
C12 C17 C16 121.3(3)
C12 C17 H17 119.4
C16 C17 H17 119.4
S1 C18 C10 113.6(2)
S1 C18 H18A 108.8
S1 C18 H18B 108.8
C10 C18 H18A 108.8
C10 C18 H18B 108.8
H18A C18 H18B 107.7
S1 C19 C20 119.4(3)
S1 C19 C24 119.9(3)
C20 C19 C24 120.6(3)
C19 C20 H20 120.4
C19 C20 C21 119.2(3)
H20 C20 C21 120.4
C20 C21 H21 119.9
C20 C21 C22 120.2(4)
H21 C21 C22 119.9
C21 C22 H22 119.6
C21 C22 C23 120.7(4)
H22 C22 C23 119.6
C22 C23 H23 120.4
C22 C23 C24 119.3(4)
H23 C23 C24 120.4
C19 C24 C23 119.9(3)
C19 C24 H24 120.0
C23 C24 H24 120.0

loop_
_geom_bond_atom_site_label_1
_geom_bond_atom_site_label_2
_geom_bond_distance
S1 O3 1.444(2)
S1 O4 1.435(2)
S1 C18 1.789(3)
S1 C19 1.759(3)
O1 C1 1.237(4)
O2 C3 1.381(3)
O2 C10 1.480(3)
N1 C1 1.407(4)
N1 C5 1.395(4)
N1 C11 1.466(4)
C1 C2 1.473(4)
C2 C3 1.353(4)
C2 C12 1.472(4)
C3 C4 1.411(4)
C4 C5 1.380(4)
C4 C9 1.379(4)
C5 C6 1.391(4)
C6 H6 0.950
C6 C7 1.388(4)
C7 H7 0.950
C7 C8 1.401(4)
C8 H8 0.950
C8 C9 1.371(4)
C9 C10 1.509(4)
C10 H10 1.000
C10 C18 1.512(4)
C11 H11A 0.980
C11 H11B 0.980
C11 H11C 0.980
C12 C13 1.387(4)
C12 C17 1.391(4)
C13 H13 0.950
C13 C14 1.388(4)
C14 H14 0.950
C14 C15 1.372(5)
C15 H15 0.950
C15 C16 1.378(5)
C16 H16 0.950
C16 C17 1.380(4)
C17 H17 0.950
C18 H18A 0.990
C18 H18B 0.990
C19 C20 1.387(4)
C19 C24 1.377(4)
C20 H20 0.950
C20 C21 1.385(5)
C21 H21 0.950
C21 C22 1.373(5)
C22 H22 0.950
C22 C23 1.382(5)
C23 H23 0.950
C23 C24 1.389(5)
C24 H24 0.950

loop_
_geom_torsion_atom_site_label_1
_geom_torsion_atom_site_label_2
_geom_torsion_atom_site_label_3
_geom_torsion_atom_site_label_4
_geom_torsion
C5 N1 C1 O1 -173.8(3)
C5 N1 C1 C2 6.2(4)
C11 N1 C1 O1 6.8(4)
C11 N1 C1 C2 -173.2(3)
O1 C1 C2 C3 171.0(3)
O1 C1 C2 C12 -14.2(5)
N1 C1 C2 C3 -9.0(4)
N1 C1 C2 C12 165.8(3)
C1 C2 C3 O2 -178.3(3)
C1 C2 C3 C4 5.9(4)
C12 C2 C3 O2 7.2(5)
C12 C2 C3 C4 -168.6(3)
C10 O2 C3 C2 -171.0(3)
C10 O2 C3 C4 5.3(3)
O2 C3 C4 C5 -176.2(3)
O2 C3 C4 C9 -3.4(4)
C2 C3 C4 C5 0.3(5)
C2 C3 C4 C9 173.1(3)
C3 C4 C5 N1 -3.6(4)
C3 C4 C5 C6 174.6(3)
C9 C4 C5 N1 -175.5(3)
C9 C4 C5 C6 2.7(5)
C1 N1 C5 C4 0.1(4)
C1 N1 C5 C6 -177.8(3)
C11 N1 C5 C4 179.5(3)
C11 N1 C5 C6 1.6(5)
N1 C5 C6 C7 176.5(3)
C4 C5 C6 C7 -1.4(4)
C5 C6 C7 C8 -0.3(5)
C6 C7 C8 C9 0.8(5)
C7 C8 C9 C4 0.4(5)
C7 C8 C9 C10 -173.0(3)
C3 C4 C9 C8 -175.0(3)
C3 C4 C9 C10 0.1(4)
C5 C4 C9 C8 -2.3(5)
C5 C4 C9 C10 172.8(3)
C3 O2 C10 C9 -5.1(3)
C3 O2 C10 C18 -130.4(3)
C4 C9 C10 O2 3.0(3)
C4 C9 C10 C18 125.4(3)
C8 C9 C10 O2 177.0(3)
C8 C9 C10 C18 -60.6(5)
C1 C2 C12 C13 141.8(3)
C1 C2 C12 C17 -41.9(4)
C3 C2 C12 C13 -43.9(5)
C3 C2 C12 C17 132.4(3)
C2 C12 C13 C14 177.7(3)
C17 C12 C13 C14 1.3(5)
C12 C13 C14 C15 -0.9(5)
C13 C14 C15 C16 -0.9(6)
C14 C15 C16 C17 2.2(6)
C15 C16 C17 C12 -1.9(6)
C2 C12 C17 C16 -176.4(3)
C13 C12 C17 C16 0.1(5)
O2 C10 C18 S1 -75.8(3)
C9 C10 C18 S1 165.2(2)
O3 S1 C18 C10 -152.1(2)
O4 S1 C18 C10 -23.2(3)
C19 S1 C18 C10 92.9(3)
O3 S1 C19 C20 -23.4(3)
O3 S1 C19 C24 153.5(2)
O4 S1 C19 C20 -152.7(2)
O4 S1 C19 C24 24.2(3)
C18 S1 C19 C20 90.6(3)
C18 S1 C19 C24 -92.5(3)
S1 C19 C20 C21 176.2(3)
C24 C19 C20 C21 -0.7(5)
C19 C20 C21 C22 -0.5(5)
C20 C21 C22 C23 1.2(5)
C21 C22 C23 C24 -0.8(5)
S1 C19 C24 C23 -175.8(2)
C20 C19 C24 C23 1.1(5)
C22 C23 C24 C19 -0.4(5)
